data_4329344
loop_
_publ_author_name
'Daniel L\"assig'
'J\"org Lincke'
'Renata Gerhardt'
'Harald Krautscheid'

_publ_contact_author_address
;
Universit\"at Leipzig
Fakult\"at f\"ur Chemie und Mineralogie
Institut f\"ur Anorganische  Chemie
Johannisallee 29
D-04103 Leipzig
Germany
;
_publ_contact_author_email Krautscheid@rz.uni-leipzig.de
_publ_contact_author_fax 00493419736199
_publ_contact_author_name
;
Harald Krautscheid
;
_publ_contact_author_phone 00493419736172
_publ_section_title
;
 Solid-State Syntheses of Coordination Polymers by Thermal Conversion of
 Molecular Building Blocks and Polymeric Precursors
;
_journal_name_full 'Inorganic Chemistry'
_journal_page_first 6180
_journal_page_last 6189
_journal_paper_doi 10.1021/ic300235s
_journal_volume 51
_journal_year 2012
_chemical_formula_moiety 'C30 H22 Cd N8 O4'
_chemical_formula_sum 'C30 H22 Cd N8 O4'
_chemical_formula_weight 670.96
_chemical_name_systematic
;
 ?
;
_space_group_IT_number 7
_symmetry_cell_setting monoclinic
_symmetry_Int_Tables_number 7
_symmetry_space_group_name_Hall 'P -2yc'
_symmetry_space_group_name_H-M 'P 1 c 1'
_atom_sites_solution_hydrogens geom
_atom_sites_solution_primary direct
_atom_sites_solution_secondary difmap
_audit_creation_method SHELXL-97
_cell_angle_alpha 90.00
_cell_angle_beta 99.541(14)
_cell_angle_gamma 90.00
_cell_formula_units_Z 2
_cell_length_a 7.4000(12)
_cell_length_b 14.615(3)
_cell_length_c 14.175(3)
_cell_measurement_reflns_used 4835
_cell_measurement_temperature 180(2)
_cell_measurement_theta_max 26.00
_cell_measurement_theta_min 0.96
_cell_volume 1511.8(5)
_computing_cell_refinement 'STOE X-AREA'
_computing_data_collection 'STOE X-AREA'
_computing_data_reduction 'STOE X-AREA, STOE X-RED'
_computing_molecular_graphics 'DIAMOND 3.2'
_computing_publication_material 'WinGX publication routines (Farrugia, 1999)'
_computing_structure_refinement 'SHELXL-97 Sheldrick, G. M. (2008) Acta Cryst.'
_computing_structure_solution 'SHELXS-97 Sheldrick, G. M. (2008) Acta Cryst.'
_diffrn_ambient_temperature 180(2)
_diffrn_detector_area_resol_mean 6.67
_diffrn_measured_fraction_theta_full 0.982
_diffrn_measured_fraction_theta_max 0.982
_diffrn_measurement_device_type 'STOE IPDS-2T'
_diffrn_measurement_method '\w scans'
_diffrn_radiation_monochromator graphite
_diffrn_radiation_source 'fine-focus sealed tube'
_diffrn_radiation_type MoK\a
_diffrn_radiation_wavelength 0.71073
_diffrn_reflns_av_R_equivalents 0.0451
_diffrn_reflns_av_sigmaI/netI 0.0702
_diffrn_reflns_limit_h_max 8
_diffrn_reflns_limit_h_min -9
_diffrn_reflns_limit_k_max 18
_diffrn_reflns_limit_k_min -18
_diffrn_reflns_limit_l_max 15
_diffrn_reflns_limit_l_min -17
_diffrn_reflns_number 7462
_diffrn_reflns_theta_full 26.00
_diffrn_reflns_theta_max 26.00
_diffrn_reflns_theta_min 0.96
_diffrn_standards_number none
_exptl_absorpt_coefficient_mu 0.771
_exptl_absorpt_correction_T_max 0.9258
_exptl_absorpt_correction_T_min 0.7209
_exptl_absorpt_correction_type numerical
_exptl_absorpt_process_details 'STOE X-Red'
_exptl_crystal_colour colourless
_exptl_crystal_density_diffrn 1.474
_exptl_crystal_description block
_exptl_crystal_F_000 676
_exptl_crystal_size_max 0.22
_exptl_crystal_size_mid 0.21
_exptl_crystal_size_min 0.18
_refine_diff_density_max 0.812
_refine_diff_density_min -0.746
_refine_diff_density_rms 0.112
_refine_ls_abs_structure_details 'Flack H D (1983), Acta Cryst. A39, 876-881'
_refine_ls_abs_structure_Flack -0.05(4)
_refine_ls_extinction_coef 0.028(2)
_refine_ls_extinction_expression Fc^*^=kFc[1+0.001xFc^2^\l^3^/sin(2\q)]^-1/4^
_refine_ls_extinction_method SHELXL
_refine_ls_goodness_of_fit_ref 0.896
_refine_ls_hydrogen_treatment constr
_refine_ls_matrix_type full
_refine_ls_number_parameters 391
_refine_ls_number_reflns 4596
_refine_ls_number_restraints 2
_refine_ls_restrained_S_all 0.896
_refine_ls_R_factor_all 0.0753
_refine_ls_R_factor_gt 0.0467
_refine_ls_shift/su_max 0.000
_refine_ls_shift/su_mean 0.000
_refine_ls_structure_factor_coef Fsqd
_refine_ls_weighting_details 'calc w=1/[\s^2^(Fo^2^)+(0.0946P)^2^+0.0000P] where P=(Fo^2^+2Fc^2^)/3'
_refine_ls_weighting_scheme calc
_refine_ls_wR_factor_gt 0.1098
_refine_ls_wR_factor_ref 0.1349
_reflns_number_gt 3383
_reflns_number_total 4596
_reflns_threshold_expression >2sigma(I)
_cod_data_source_file ic300235s_si_002_7.cif
_cod_data_source_block compound_4
_cod_original_sg_symbol_H-M 'P c'
_cod_database_code 4329344

loop_
_symmetry_equiv_pos_as_xyz
'x, y, z'
'x, -y, z+1/2'

loop_
_atom_site_label
_atom_site_type_symbol
_atom_site_fract_x
_atom_site_fract_y
_atom_site_fract_z
_atom_site_U_iso_or_equiv
_atom_site_adp_type
_atom_site_occupancy
_atom_site_symmetry_multiplicity
_atom_site_calc_flag
_atom_site_refinement_flags
C1 C 1.2879(15) 0.3453(6) 0.9089(8) 0.055(2) Uani 1 1 d .
C2 C 1.1597(14) 0.4180(5) 0.8652(7) 0.048(2) Uani 1 1 d .
C3 C 1.2238(14) 0.5058(6) 0.8492(8) 0.055(2) Uani 1 1 d .
H3 H 1.3508 0.5191 0.8654 0.066 Uiso 1 1 calc R
C4 C 1.1022(15) 0.5739(6) 0.8095(8) 0.057(2) Uani 1 1 d .
H4 H 1.1462 0.6333 0.7980 0.068 Uiso 1 1 calc R
C5 C 0.9181(13) 0.5544(5) 0.7873(6) 0.047(2) Uani 1 1 d .
C6 C 0.8523(15) 0.4667(6) 0.7993(8) 0.058(2) Uani 1 1 d .
H6 H 0.7263 0.4527 0.7798 0.070 Uiso 1 1 calc R
C7 C 0.9753(15) 0.3997(6) 0.8406(7) 0.056(2) Uani 1 1 d .
H7 H 0.9308 0.3404 0.8519 0.067 Uiso 1 1 calc R
C8 C 0.825(2) 0.5914(7) 0.5730(9) 0.072(3) Uani 1 1 d .
H8A H 0.9501 0.6121 0.5706 0.108 Uiso 1 1 calc R
H8B H 0.7475 0.6024 0.5110 0.108 Uiso 1 1 calc R
H8C H 0.8262 0.5258 0.5875 0.108 Uiso 1 1 calc R
C9 C 0.7501(15) 0.6431(6) 0.6494(8) 0.055(2) Uani 1 1 d .
C10 C 0.7014(14) 0.6918(6) 0.7885(8) 0.051(2) Uani 1 1 d .
C11 C 0.7101(18) 0.7052(7) 0.8925(8) 0.054(3) Uani 1 1 d .
C12 C 0.7197(17) 0.6325(8) 0.9577(7) 0.066(3) Uani 1 1 d .
H12 H 0.7200 0.5719 0.9336 0.079 Uiso 1 1 calc R
C13 C 0.723(2) 0.7313(9) 1.0846(9) 0.086(4) Uani 1 1 d .
H13 H 0.7312 0.7410 1.1515 0.104 Uiso 1 1 calc R
C14 C 0.705(2) 0.8053(9) 1.0271(10) 0.077(4) Uani 1 1 d .
H14 H 0.6965 0.8646 1.0536 0.092 Uiso 1 1 calc R
C15 C 0.6985(16) 0.7950(7) 0.9276(8) 0.066(3) Uani 1 1 d .
H15 H 0.6870 0.8463 0.8859 0.079 Uiso 1 1 calc R
C16 C -0.2912(18) 1.1155(7) 0.8969(9) 0.051(3) Uani 1 1 d .
C17 C -0.1677(13) 1.0720(6) 0.8367(6) 0.0421(19) Uani 1 1 d .
C18 C 0.0220(13) 1.0744(6) 0.8645(7) 0.051(2) Uani 1 1 d .
H18 H 0.0717 1.0993 0.9252 0.061 Uiso 1 1 calc R
C19 C 0.1389(16) 1.0419(7) 0.8066(8) 0.053(3) Uani 1 1 d .
H19 H 0.2676 1.0419 0.8279 0.064 Uiso 1 1 calc R
C20 C 0.0653(13) 1.0085(5) 0.7149(7) 0.0442(19) Uani 1 1 d .
C21 C -0.1240(14) 1.0004(7) 0.6857(8) 0.047(2) Uani 1 1 d .
H21 H -0.1727 0.9739 0.6256 0.057 Uiso 1 1 calc R
C22 C -0.2415(13) 1.0327(6) 0.7479(7) 0.051(2) Uani 1 1 d .
H22 H -0.3706 1.0278 0.7296 0.061 Uiso 1 1 calc R
C23 C 0.1666(16) 0.8112(6) 0.6738(9) 0.063(3) Uani 1 1 d .
H23A H 0.2339 0.7568 0.6586 0.094 Uiso 1 1 calc R
H23B H 0.0366 0.8044 0.6466 0.094 Uiso 1 1 calc R
H23C H 0.1799 0.8180 0.7433 0.094 Uiso 1 1 calc R
C24 C 0.2418(14) 0.8937(6) 0.6322(8) 0.044(2) Uani 1 1 d .
C25 C 0.2796(13) 1.0400(5) 0.5959(6) 0.0456(19) Uani 1 1 d .
C26 C 0.2553(13) 1.1384(6) 0.5847(7) 0.049(2) Uani 1 1 d .
C27 C 0.2789(17) 1.2013(6) 0.6597(8) 0.065(3) Uani 1 1 d .
H27 H 0.3081 1.1803 0.7238 0.078 Uiso 1 1 calc R
C28 C 0.260(2) 1.2943(7) 0.6413(12) 0.073(4) Uani 1 1 d .
H28 H 0.2749 1.3380 0.6916 0.088 Uiso 1 1 calc R
C29 C 0.218(2) 1.3214(8) 0.5445(11) 0.076(4) Uani 1 1 d .
H29 H 0.2042 1.3849 0.5310 0.091 Uiso 1 1 calc R
C30 C 0.2168(18) 1.1722(7) 0.4907(8) 0.063(3) Uani 1 1 d .
H30 H 0.2042 1.1291 0.4399 0.076 Uiso 1 1 calc R
N1 N 0.6414(11) 0.7154(5) 0.6361(5) 0.0497(17) Uani 1 1 d .
N2 N 0.6101(11) 0.7473(5) 0.7240(6) 0.0521(18) Uani 1 1 d .
N3 N 0.7930(12) 0.6253(5) 0.7440(5) 0.0513(18) Uani 1 1 d .
N4 N 0.7288(17) 0.6444(8) 1.0535(8) 0.090(3) Uani 1 1 d .
N5 N 0.3582(11) 0.8990(4) 0.5748(6) 0.0411(17) Uani 1 1 d .
N6 N 0.3861(11) 0.9905(4) 0.5499(6) 0.0485(17) Uani 1 1 d .
N7 N 0.1859(10) 0.9820(5) 0.6517(5) 0.0443(17) Uani 1 1 d .
N8 N 0.1966(16) 1.2609(6) 0.4676(8) 0.078(3) Uani 1 1 d .
O1 O 1.2211(10) 0.2788(4) 0.9485(6) 0.068(2) Uani 1 1 d .
O2 O 1.4592(11) 0.3545(4) 0.9122(6) 0.068(2) Uani 1 1 d .
O3 O -0.2198(9) 1.1418(5) 0.9806(5) 0.0585(16) Uani 1 1 d .
O4 O -0.4581(9) 1.1282(4) 0.8627(5) 0.0520(15) Uani 1 1 d .
Cd1 Cd 0.50318(5) 0.78925(3) 0.50006(4) 0.0441(2) Uani 1 1 d .

loop_
_atom_site_aniso_label
_atom_site_aniso_U_11
_atom_site_aniso_U_22
_atom_site_aniso_U_33
_atom_site_aniso_U_23
_atom_site_aniso_U_13
_atom_site_aniso_U_12
C1 0.058(7) 0.048(5) 0.058(7) -0.001(4) 0.008(5) 0.004(4)
C2 0.054(6) 0.047(4) 0.040(5) 0.000(4) -0.002(4) 0.010(4)
C3 0.045(5) 0.049(4) 0.067(6) 0.005(4) 0.001(5) 0.001(4)
C4 0.061(7) 0.044(4) 0.062(6) 0.006(4) 0.001(5) 0.002(4)
C5 0.056(6) 0.045(4) 0.036(4) -0.005(3) -0.008(4) 0.008(4)
C6 0.051(6) 0.060(5) 0.062(6) 0.005(4) 0.005(5) 0.010(4)
C7 0.061(6) 0.049(4) 0.057(6) 0.013(4) 0.006(5) 0.002(4)
C8 0.089(9) 0.082(7) 0.045(6) -0.006(5) 0.008(6) 0.027(6)
C9 0.067(7) 0.050(5) 0.045(6) 0.007(4) 0.002(5) 0.016(4)
C10 0.055(6) 0.052(5) 0.046(6) -0.008(4) 0.008(5) 0.004(4)
C11 0.063(7) 0.067(6) 0.028(6) -0.001(4) 0.000(5) 0.016(5)
C12 0.081(8) 0.076(7) 0.040(6) -0.003(5) 0.010(5) 0.023(6)
C13 0.106(11) 0.103(10) 0.047(7) -0.014(6) 0.002(7) 0.019(7)
C14 0.083(10) 0.083(8) 0.065(8) -0.022(6) 0.009(7) 0.008(6)
C15 0.074(7) 0.068(6) 0.055(6) -0.019(5) 0.008(5) 0.010(5)
C16 0.051(7) 0.056(5) 0.048(7) 0.004(5) 0.011(5) -0.003(5)
C17 0.039(5) 0.048(5) 0.036(5) 0.000(4) -0.001(4) 0.003(4)
C18 0.048(6) 0.067(5) 0.037(5) -0.012(4) 0.004(4) -0.006(4)
C19 0.049(6) 0.062(6) 0.049(6) -0.005(5) 0.006(5) 0.004(5)
C20 0.047(5) 0.046(4) 0.040(5) -0.001(3) 0.010(4) 0.002(3)
C21 0.038(5) 0.057(5) 0.048(6) -0.005(5) 0.007(4) 0.006(4)
C22 0.043(5) 0.062(5) 0.049(5) -0.004(4) 0.013(4) -0.003(4)
C23 0.064(7) 0.057(5) 0.070(7) 0.009(4) 0.016(6) -0.001(4)
C24 0.037(6) 0.046(5) 0.050(6) 0.004(4) 0.012(4) 0.002(4)
C25 0.045(5) 0.049(4) 0.045(5) 0.002(4) 0.013(4) -0.001(4)
C26 0.056(6) 0.039(4) 0.051(6) 0.002(4) 0.010(4) 0.004(4)
C27 0.083(8) 0.052(5) 0.062(7) 0.005(4) 0.018(6) 0.005(5)
C28 0.110(11) 0.050(6) 0.065(10) 0.002(6) 0.030(8) 0.012(6)
C29 0.100(11) 0.048(5) 0.085(10) -0.001(6) 0.034(8) 0.000(6)
C30 0.088(10) 0.053(5) 0.051(6) 0.013(4) 0.018(6) 0.007(5)
N1 0.058(5) 0.056(4) 0.031(4) 0.005(3) -0.005(3) 0.016(3)
N2 0.056(5) 0.055(4) 0.044(5) 0.004(3) 0.004(4) 0.012(3)
N3 0.067(5) 0.049(4) 0.036(4) -0.002(3) 0.002(4) 0.013(3)
N4 0.101(9) 0.113(8) 0.054(6) 0.000(5) 0.011(6) 0.035(7)
N5 0.042(5) 0.038(3) 0.047(5) -0.007(3) 0.017(4) 0.004(3)
N6 0.052(5) 0.040(3) 0.054(5) 0.002(3) 0.010(4) 0.004(3)
N7 0.042(4) 0.044(4) 0.049(4) -0.003(3) 0.015(3) 0.004(3)
N8 0.095(8) 0.062(5) 0.076(7) 0.024(5) 0.015(6) 0.004(5)
O1 0.047(4) 0.067(4) 0.089(6) 0.028(4) 0.007(4) 0.013(3)
O2 0.061(5) 0.060(4) 0.082(6) 0.023(3) 0.009(4) 0.012(3)
O3 0.041(4) 0.080(4) 0.053(4) -0.013(3) 0.006(3) 0.009(3)
O4 0.044(4) 0.066(4) 0.045(4) -0.008(3) 0.004(3) 0.007(3)
Cd1 0.0467(3) 0.0431(3) 0.0426(3) 0.0000(4) 0.0077(2) -0.0006(4)

loop_
_atom_type_symbol
_atom_type_description
_atom_type_scat_dispersion_real
_atom_type_scat_dispersion_imag
_atom_type_scat_source
C C 0.0033 0.0016 'International Tables Vol C Tables 4.2.6.8 and 6.1.1.4'
H H 0.0000 0.0000 'International Tables Vol C Tables 4.2.6.8 and 6.1.1.4'
N N 0.0061 0.0033 'International Tables Vol C Tables 4.2.6.8 and 6.1.1.4'
O O 0.0106 0.0060 'International Tables Vol C Tables 4.2.6.8 and 6.1.1.4'
Cd Cd -0.8075 1.2024 'International Tables Vol C Tables 4.2.6.8 and 6.1.1.4'

loop_
_geom_angle_atom_site_label_1
_geom_angle_atom_site_label_2
_geom_angle_atom_site_label_3
_geom_angle
_geom_angle_site_symmetry_1
_geom_angle_site_symmetry_3
O1 C1 O2 121.9(9) . .
O1 C1 C2 117.6(9) . .
O2 C1 C2 120.2(9) . .
O1 C1 Cd1 58.3(5) . 2_665
O2 C1 Cd1 63.6(5) . 2_665
C2 C1 Cd1 175.1(8) . 2_665
C7 C2 C3 119.0(8) . .
C7 C2 C1 120.2(8) . .
C3 C2 C1 120.8(9) . .
C4 C3 C2 120.4(9) . .
C4 C3 H3 119.8 . .
C2 C3 H3 119.8 . .
C5 C4 C3 119.4(8) . .
C5 C4 H4 120.3 . .
C3 C4 H4 120.3 . .
C4 C5 C6 121.1(8) . .
C4 C5 N3 119.0(8) . .
C6 C5 N3 119.8(9) . .
C5 C6 C7 118.7(10) . .
C5 C6 H6 120.7 . .
C7 C6 H6 120.7 . .
C2 C7 C6 121.3(9) . .
C2 C7 H7 119.4 . .
C6 C7 H7 119.4 . .
C9 C8 H8A 109.5 . .
C9 C8 H8B 109.5 . .
H8A C8 H8B 109.5 . .
C9 C8 H8C 109.5 . .
H8A C8 H8C 109.5 . .
H8B C8 H8C 109.5 . .
N1 C9 N3 109.4(8) . .
N1 C9 C8 126.1(9) . .
N3 C9 C8 124.4(8) . .
N2 C10 N3 110.2(9) . .
N2 C10 C11 122.9(8) . .
N3 C10 C11 126.8(9) . .
C12 C11 C15 118.2(10) . .
C12 C11 C10 123.1(9) . .
C15 C11 C10 118.6(10) . .
N4 C12 C11 123.4(11) . .
N4 C12 H12 118.3 . .
C11 C12 H12 118.3 . .
C14 C13 N4 124.3(12) . .
C14 C13 H13 117.8 . .
N4 C13 H13 117.8 . .
C13 C14 C15 120.1(11) . .
C13 C14 H14 119.9 . .
C15 C14 H14 119.9 . .
C11 C15 C14 117.2(11) . .
C11 C15 H15 121.4 . .
C14 C15 H15 121.4 . .
O4 C16 O3 122.7(11) . .
O4 C16 C17 119.7(10) . .
O3 C16 C17 117.5(11) . .
O4 C16 Cd1 61.6(6) . 2_475
O3 C16 Cd1 61.3(6) . 2_475
C17 C16 Cd1 173.8(8) . 2_475
C18 C17 C22 119.1(9) . .
C18 C17 C16 120.7(9) . .
C22 C17 C16 120.1(9) . .
C19 C18 C17 121.8(9) . .
C19 C18 H18 119.1 . .
C17 C18 H18 119.1 . .
C18 C19 C20 119.0(10) . .
C18 C19 H19 120.5 . .
C20 C19 H19 120.5 . .
C21 C20 C19 121.2(9) . .
C21 C20 N7 119.5(8) . .
C19 C20 N7 119.2(9) . .
C20 C21 C22 118.3(10) . .
C20 C21 H21 120.9 . .
C22 C21 H21 120.9 . .
C17 C22 C21 120.3(9) . .
C17 C22 H22 119.8 . .
C21 C22 H22 119.8 . .
C24 C23 H23A 109.5 . .
C24 C23 H23B 109.5 . .
H23A C23 H23B 109.5 . .
C24 C23 H23C 109.5 . .
H23A C23 H23C 109.5 . .
H23B C23 H23C 109.5 . .
N5 C24 N7 108.8(8) . .
N5 C24 C23 129.4(9) . .
N7 C24 C23 121.8(10) . .
N6 C25 N7 109.6(7) . .
N6 C25 C26 124.1(7) . .
N7 C25 C26 126.1(7) . .
C27 C26 C30 118.2(8) . .
C27 C26 C25 124.7(9) . .
C30 C26 C25 117.0(8) . .
C28 C27 C26 120.4(11) . .
C28 C27 H27 119.8 . .
C26 C27 H27 119.8 . .
C27 C28 C29 117.2(12) . .
C27 C28 H28 121.4 . .
C29 C28 H28 121.4 . .
N8 C29 C28 124.1(11) . .
N8 C29 H29 117.9 . .
C28 C29 H29 117.9 . .
N8 C30 C26 124.6(10) . .
N8 C30 H30 117.7 . .
C26 C30 H30 117.7 . .
C9 N1 N2 109.2(7) . .
C9 N1 Cd1 132.2(6) . .
N2 N1 Cd1 118.6(5) . .
C10 N2 N1 105.9(7) . .
C9 N3 C10 105.3(7) . .
C9 N3 C5 125.7(7) . .
C10 N3 C5 128.9(8) . .
C13 N4 C12 116.6(11) . .
C24 N5 N6 111.0(7) . .
C24 N5 Cd1 131.9(6) . .
N6 N5 Cd1 116.8(5) . .
C25 N6 N5 105.8(7) . .
C24 N7 C25 104.7(7) . .
C24 N7 C20 128.0(8) . .
C25 N7 C20 127.3(7) . .
C30 N8 C29 115.5(11) . .
C1 O1 Cd1 94.1(6) . 2_665
C1 O2 Cd1 88.6(6) . 2_665
C16 O3 Cd1 90.2(7) . 2_475
C16 O4 Cd1 90.2(7) . 2_475
N5 Cd1 N1 96.8(3) . .
N5 Cd1 O1 88.9(3) . 2_464
N1 Cd1 O1 108.4(3) . 2_464
N5 Cd1 O3 103.9(3) . 2_674
N1 Cd1 O3 91.4(3) . 2_674
O1 Cd1 O3 155.2(3) 2_464 2_674
N5 Cd1 O4 98.9(3) . 2_674
N1 Cd1 O4 147.0(3) . 2_674
O1 Cd1 O4 100.7(3) 2_464 2_674
O3 Cd1 O4 56.7(2) 2_674 2_674
N5 Cd1 O2 144.0(3) . 2_464
N1 Cd1 O2 91.5(3) . 2_464
O1 Cd1 O2 55.4(2) 2_464 2_464
O3 Cd1 O2 110.9(3) 2_674 2_464
O4 Cd1 O2 92.5(3) 2_674 2_464
N5 Cd1 C16 104.0(3) . 2_674
N1 Cd1 C16 119.3(4) . 2_674
O1 Cd1 C16 128.0(3) 2_464 2_674
O3 Cd1 C16 28.5(3) 2_674 2_674
O4 Cd1 C16 28.2(3) 2_674 2_674
O2 Cd1 C16 102.1(3) 2_464 2_674
N5 Cd1 C1 116.4(3) . 2_464
N1 Cd1 C1 101.7(3) . 2_464
O1 Cd1 C1 27.6(3) 2_464 2_464
O3 Cd1 C1 135.3(3) 2_674 2_464
O4 Cd1 C1 96.9(3) 2_674 2_464
O2 Cd1 C1 27.8(3) 2_464 2_464
C16 Cd1 C1 117.3(3) 2_674 2_464

loop_
_geom_bond_atom_site_label_1
_geom_bond_atom_site_label_2
_geom_bond_distance
_geom_bond_site_symmetry_2
C1 O1 1.263(12) .
C1 O2 1.268(13) .
C1 C2 1.489(13) .
C1 Cd1 2.719(10) 2_665
C2 C7 1.378(14) .
C2 C3 1.399(12) .
C3 C4 1.396(14) .
C3 H3 0.9500 .
C4 C5 1.377(14) .
C4 H4 0.9500 .
C5 C6 1.391(13) .
C5 N3 1.457(11) .
C6 C7 1.398(14) .
C6 H6 0.9500 .
C7 H7 0.9500 .
C8 C9 1.500(14) .
C8 H8A 0.9800 .
C8 H8B 0.9800 .
C8 H8C 0.9800 .
C9 N1 1.321(11) .
C9 N3 1.351(13) .
C10 N2 1.321(13) .
C10 N3 1.395(11) .
C10 C11 1.478(14) .
C11 C12 1.401(16) .
C11 C15 1.411(13) .
C12 N4 1.360(14) .
C12 H12 0.9500 .
C13 C14 1.347(19) .
C13 N4 1.349(16) .
C13 H13 0.9500 .
C14 C15 1.412(17) .
C14 H14 0.9500 .
C15 H15 0.9500 .
C16 O4 1.264(14) .
C16 O3 1.275(14) .
C16 C17 1.492(14) .
C16 Cd1 2.670(12) 2_475
C17 C18 1.394(13) .
C17 C22 1.409(13) .
C18 C19 1.373(14) .
C18 H18 0.9500 .
C19 C20 1.409(14) .
C19 H19 0.9500 .
C20 C21 1.399(14) .
C20 N7 1.420(11) .
C21 C22 1.418(13) .
C21 H21 0.9500 .
C22 H22 0.9500 .
C23 C24 1.490(13) .
C23 H23A 0.9800 .
C23 H23B 0.9800 .
C23 H23C 0.9800 .
C24 N5 1.282(12) .
C24 N7 1.396(11) .
C25 N6 1.319(11) .
C25 N7 1.417(11) .
C25 C26 1.456(11) .
C26 C27 1.394(14) .
C26 C30 1.405(14) .
C27 C28 1.387(13) .
C27 H27 0.9500 .
C28 C29 1.41(2) .
C28 H28 0.9500 .
C29 N8 1.392(17) .
C29 H29 0.9500 .
C30 N8 1.340(14) .
C30 H30 0.9500 .
N1 N2 1.385(11) .
N1 Cd1 2.297(7) .
N5 N6 1.406(9) .
N5 Cd1 2.285(7) .
O1 Cd1 2.319(7) 2_665
O2 Cd1 2.437(6) 2_665
O3 Cd1 2.341(6) 2_475
O4 Cd1 2.348(6) 2_475
Cd1 O1 2.319(7) 2_464
Cd1 O3 2.341(6) 2_674
Cd1 O4 2.348(6) 2_674
Cd1 O2 2.437(6) 2_464
Cd1 C16 2.670(13) 2_674
Cd1 C1 2.719(10) 2_464
